data_2018493
loop_
_publ_author_name
'Djigoue, Guy-Bertrand'
'Simard, Michel'
'Kenmogne, Lucie-Carolle'
'Poirier, Donald'

_publ_section_title
;
 Two androsterone derivatives as inhibitors of androgen biosynthesis
;
_journal_coeditor_code FA3273
_journal_issue 6
_journal_name_full 'Acta Crystallographica Section C'
_journal_page_first o231
_journal_page_last o234
_journal_paper_doi 10.1107/S0108270112021099
_journal_volume 68
_journal_year 2012
_chemical_formula_iupac 'C28 H43 N O5'
_chemical_formula_moiety 'C28 H43 N O5'
_chemical_formula_sum 'C28 H43 N O5'
_chemical_formula_weight 473.63
_chemical_name_systematic
;
methyl
(2<i>R</i>)-2-[(3<i>R</i>,5<i>S</i>,8<i>R</i>,9<i>S</i>,10<i>S</i>,
13<i>S</i>,14<i>S</i>)-10,13-dimethyl-2',17-dioxohexadecahydro-3'<i>H</i>-
spiro[cyclopenta[<i>a</i>]phenanthrene-3,5'-[1,3]oxazolidin-3'-yl]]-
4-methylpentanoate
;
_space_group_IT_number 19
_symmetry_cell_setting orthorhombic
_symmetry_space_group_name_Hall 'P 2ac 2ab'
_symmetry_space_group_name_H-M 'P 21 21 21'
_atom_sites_solution_hydrogens geom
_atom_sites_solution_primary direct
_atom_sites_solution_secondary difmap
_audit_creation_method SHELXL-97
_cell_angle_alpha 90
_cell_angle_beta 90
_cell_angle_gamma 90
_cell_formula_units_Z 4
_cell_length_a 6.3941(2)
_cell_length_b 18.1440(7)
_cell_length_c 22.6047(9)
_cell_measurement_reflns_used 9843
_cell_measurement_temperature 150
_cell_measurement_theta_max 69.47
_cell_measurement_theta_min 3.12
_cell_volume 2622.47(17)
_computing_cell_refinement 'SAINT (Bruker, 2011)'
_computing_data_collection 'APEX2 (Bruker, 2011)'
_computing_data_reduction 'XPREP (Bruker, 2008)'
_computing_molecular_graphics 'SHELXTL (Sheldrick, 2008)'
_computing_publication_material 'UdMX (Maris, 2004)'
_computing_structure_refinement 'SHELXL97 (Sheldrick, 2008)'
_computing_structure_solution 'SHELXS97 (Sheldrick, 2008)'
_diffrn_ambient_temperature 150
_diffrn_detector_area_resol_mean 8.3
_diffrn_measured_fraction_theta_full 0.999
_diffrn_measured_fraction_theta_max 0.999
_diffrn_measurement_device_type 'Bruker Microstar'
_diffrn_measurement_method \w
_diffrn_radiation_monochromator 'Helios optics'
_diffrn_radiation_source 'Rotating Anode'
_diffrn_radiation_type CuK\a
_diffrn_radiation_wavelength 1.54178
_diffrn_reflns_av_R_equivalents 0.052
_diffrn_reflns_av_sigmaI/netI 0.0317
_diffrn_reflns_limit_h_max 6
_diffrn_reflns_limit_h_min -7
_diffrn_reflns_limit_k_max 22
_diffrn_reflns_limit_k_min -22
_diffrn_reflns_limit_l_max 27
_diffrn_reflns_limit_l_min -27
_diffrn_reflns_number 43157
_diffrn_reflns_theta_full 69.69
_diffrn_reflns_theta_max 69.69
_diffrn_reflns_theta_min 3.12
_exptl_absorpt_coefficient_mu 0.646
_exptl_absorpt_correction_T_max 0.9682
_exptl_absorpt_correction_T_min 0.7867
_exptl_absorpt_correction_type multi-scan
_exptl_absorpt_process_details '(SADABS; Sheldrick, 2008)'
_exptl_crystal_colour Colorless
_exptl_crystal_density_diffrn 1.200
_exptl_crystal_density_method 'not measured'
_exptl_crystal_description needle
_exptl_crystal_F_000 1032
_exptl_crystal_size_max 0.12
_exptl_crystal_size_mid 0.05
_exptl_crystal_size_min 0.05
_refine_diff_density_max 0.233
_refine_diff_density_min -0.143
_refine_ls_abs_structure_details 'Flack (1983), 2087 Friedel pairs'
_refine_ls_abs_structure_Flack 0.06(18)
_refine_ls_extinction_method none
_refine_ls_goodness_of_fit_ref 1.059
_refine_ls_hydrogen_treatment constr
_refine_ls_matrix_type full
_refine_ls_number_parameters 312
_refine_ls_number_reflns 4933
_refine_ls_number_restraints 0
_refine_ls_restrained_S_all 1.059
_refine_ls_R_factor_all 0.0389
_refine_ls_R_factor_gt 0.0369
_refine_ls_shift/su_max 0.001
_refine_ls_shift/su_mean 0.000
_refine_ls_structure_factor_coef Fsqd
_refine_ls_weighting_details 'calc w=1/[\s^2^(Fo^2^)+(0.0555P)^2^+0.4002P] where P=(Fo^2^+2Fc^2^)/3'
_refine_ls_weighting_scheme calc
_refine_ls_wR_factor_gt 0.0989
_refine_ls_wR_factor_ref 0.1007
_reflns_number_gt 4697
_reflns_number_total 4933
_reflns_threshold_expression I>2\s(I)
_cod_data_source_file fa3273.cif
_cod_data_source_block II
_cod_database_code 2018493
_cod_database_fobs_code 2018493

loop_
_symmetry_equiv_pos_as_xyz
'x, y, z'
'-x+1/2, -y, z+1/2'
'-x, y+1/2, -z+1/2'
'x+1/2, -y+1/2, -z'

loop_
_atom_site_type_symbol
_atom_site_label
_atom_site_fract_x
_atom_site_fract_y
_atom_site_fract_z
_atom_site_U_iso_or_equiv
_atom_site_adp_type
_atom_site_calc_flag
_atom_site_refinement_flags
_atom_site_occupancy
_atom_site_symmetry_multiplicity
O O3 0.89616(15) 0.90363(6) 0.94546(5) 0.0391(2) Uani d . 1 1
O O17 0.8538(3) 0.41672(8) 0.80521(7) 0.0773(5) Uani d . 1 1
O O21 1.16688(18) 0.98214(7) 0.93853(7) 0.0554(3) Uani d . 1 1
O O23 0.6895(2) 1.09194(8) 0.84905(6) 0.0587(3) Uani d . 1 1
O O24 0.8294(2) 1.19946(7) 0.87641(6) 0.0503(3) Uani d . 1 1
N N20 0.82854(19) 1.02289(7) 0.94985(7) 0.0407(3) Uani d . 1 1
C C1 0.6224(2) 0.77298(8) 0.95171(7) 0.0384(3) Uani d . 1 1
H H1A 0.5445 0.7359 0.9751 0.046 Uiso calc R 1 1
H H1B 0.7735 0.7645 0.9584 0.046 Uiso calc R 1 1
C C2 0.5659(3) 0.84999(9) 0.97449(7) 0.0395(3) Uani d . 1 1
H H2A 0.4121 0.8561 0.9735 0.047 Uiso calc R 1 1
H H2B 0.6120 0.8548 1.0161 0.047 Uiso calc R 1 1
C C3 0.6666(2) 0.91022(8) 0.93794(7) 0.0358(3) Uani d . 1 1
C C4 0.6195(2) 0.89995(9) 0.87252(7) 0.0374(3) Uani d . 1 1
H H4A 0.6956 0.9378 0.8495 0.045 Uiso calc R 1 1
H H4B 0.4679 0.9071 0.8657 0.045 Uiso calc R 1 1
C C5 0.6832(2) 0.82361(8) 0.85086(7) 0.0362(3) Uani d . 1 1
H H5 0.8360 0.8189 0.8596 0.043 Uiso calc R 1 1
C C6 0.6611(3) 0.81504(9) 0.78390(7) 0.0436(4) Uani d . 1 1
H H6A 0.5115 0.8170 0.7728 0.052 Uiso calc R 1 1
H H6B 0.7341 0.8561 0.7637 0.052 Uiso calc R 1 1
C C7 0.7545(3) 0.74192(9) 0.76422(7) 0.0431(4) Uani d . 1 1
H H7A 0.9075 0.7430 0.7710 0.052 Uiso calc R 1 1
H H7B 0.7306 0.7357 0.7212 0.052 Uiso calc R 1 1
C C8 0.6612(2) 0.67605(9) 0.79700(7) 0.0386(3) Uani d . 1 1
H H8 0.5108 0.6712 0.7856 0.046 Uiso calc R 1 1
C C9 0.6744(2) 0.68692(9) 0.86494(7) 0.0371(3) Uani d . 1 1
H H9 0.8268 0.6913 0.8742 0.044 Uiso calc R 1 1
C C10 0.5744(2) 0.76076(9) 0.88555(7) 0.0353(3) Uani d . 1 1
C C11 0.5978(3) 0.61848(9) 0.89893(8) 0.0452(4) Uani d . 1 1
H H11A 0.6233 0.6259 0.9417 0.054 Uiso calc R 1 1
H H11B 0.4450 0.6132 0.8931 0.054 Uiso calc R 1 1
C C12 0.7063(3) 0.54724(9) 0.87903(8) 0.0494(4) Uani d . 1 1
H H12A 0.8565 0.5494 0.8895 0.059 Uiso calc R 1 1
H H12B 0.6436 0.5047 0.8999 0.059 Uiso calc R 1 1
C C13 0.6833(3) 0.53688(9) 0.81254(8) 0.0443(4) Uani d . 1 1
C C14 0.7736(2) 0.60495(9) 0.78105(7) 0.0398(3) Uani d . 1 1
H H14 0.9196 0.6106 0.7962 0.048 Uiso calc R 1 1
C C15 0.7951(3) 0.58031(10) 0.71633(8) 0.0469(4) Uani d . 1 1
H H15A 0.6584 0.5812 0.6958 0.056 Uiso calc R 1 1
H H15B 0.8952 0.6119 0.6946 0.056 Uiso calc R 1 1
C C16 0.8780(3) 0.50133(10) 0.72248(8) 0.0510(4) Uani d . 1 1
H H16A 0.8171 0.4691 0.6916 0.061 Uiso calc R 1 1
H H16B 1.0322 0.5004 0.7188 0.061 Uiso calc R 1 1
C C17 0.8113(3) 0.47586(10) 0.78369(9) 0.0529(4) Uani d . 1 1
C C18 0.4553(3) 0.51990(11) 0.79537(9) 0.0525(4) Uani d . 1 1
H H18A 0.4082 0.4756 0.8163 0.079 Uiso calc R 1 1
H H18B 0.4465 0.5117 0.7526 0.079 Uiso calc R 1 1
H H18C 0.3660 0.5616 0.8063 0.079 Uiso calc R 1 1
C C19 0.3361(2) 0.76058(10) 0.87603(8) 0.0434(4) Uani d . 1 1
H H19A 0.2723 0.7225 0.9009 0.065 Uiso calc R 1 1
H H19B 0.3054 0.7503 0.8344 0.065 Uiso calc R 1 1
H H19C 0.2789 0.8089 0.8867 0.065 Uiso calc R 1 1
C C20 0.6240(2) 0.98918(9) 0.95876(8) 0.0393(3) Uani d . 1 1
H H20A 0.5152 1.0133 0.9344 0.047 Uiso calc R 1 1
H H20B 0.5816 0.9906 1.0009 0.047 Uiso calc R 1 1
C C21 0.9800(2) 0.97169(9) 0.94408(8) 0.0416(4) Uani d . 1 1
C C22 0.8665(2) 1.10123(9) 0.94325(8) 0.0422(3) Uani d . 1 1
H H22 1.0215 1.1087 0.9430 0.051 Uiso calc R 1 1
C C23 0.7827(3) 1.12879(9) 0.88457(8) 0.0428(4) Uani d . 1 1
C C24 0.7549(3) 1.23225(11) 0.82245(8) 0.0569(5) Uani d . 1 1
H H24A 0.8032 1.2030 0.7886 0.085 Uiso calc R 1 1
H H24B 0.8091 1.2826 0.8191 0.085 Uiso calc R 1 1
H H24C 0.6017 1.2334 0.8228 0.085 Uiso calc R 1 1
C C25 0.7780(3) 1.14530(10) 0.99506(8) 0.0488(4) Uani d . 1 1
H H25A 0.6250 1.1374 0.9967 0.059 Uiso calc R 1 1
H H25B 0.8021 1.1984 0.9875 0.059 Uiso calc R 1 1
C C26 0.8715(3) 1.12570(10) 1.05524(9) 0.0543(4) Uani d . 1 1
H H26 0.8480 1.0719 1.0623 0.065 Uiso calc R 1 1
C C27 0.7581(5) 1.16812(15) 1.10331(11) 0.0830(8) Uani d . 1 1
H H27A 0.8176 1.1554 1.1419 0.125 Uiso calc R 1 1
H H27B 0.6093 1.1552 1.1027 0.125 Uiso calc R 1 1
H H27C 0.7741 1.2211 1.0964 0.125 Uiso calc R 1 1
C C28 1.1076(4) 1.13994(12) 1.05650(11) 0.0695(6) Uani d . 1 1
H H28A 1.1353 1.1912 1.0452 0.104 Uiso calc R 1 1
H H28B 1.1774 1.1067 1.0286 0.104 Uiso calc R 1 1
H H28C 1.1612 1.1310 1.0965 0.104 Uiso calc R 1 1

loop_
_atom_site_aniso_label
_atom_site_aniso_U_11
_atom_site_aniso_U_22
_atom_site_aniso_U_33
_atom_site_aniso_U_12
_atom_site_aniso_U_13
_atom_site_aniso_U_23
O3 0.0219(5) 0.0418(6) 0.0535(6) 0.0018(4) -0.0026(4) -0.0037(5)
O17 0.1024(13) 0.0486(8) 0.0809(10) 0.0158(8) 0.0149(10) 0.0053(7)
O21 0.0230(5) 0.0551(7) 0.0881(9) -0.0030(5) -0.0003(6) -0.0076(7)
O23 0.0612(8) 0.0610(8) 0.0539(7) -0.0118(7) -0.0124(6) -0.0026(6)
O24 0.0504(7) 0.0462(6) 0.0543(7) -0.0016(5) -0.0060(6) 0.0030(5)
N20 0.0248(6) 0.0399(7) 0.0573(8) -0.0012(5) 0.0004(6) -0.0066(6)
C1 0.0325(7) 0.0433(8) 0.0393(8) -0.0026(6) 0.0019(6) 0.0035(6)
C2 0.0309(7) 0.0476(9) 0.0401(8) -0.0017(7) 0.0034(6) 0.0003(7)
C3 0.0210(6) 0.0410(8) 0.0452(8) -0.0005(6) 0.0004(6) -0.0014(6)
C4 0.0294(7) 0.0388(8) 0.0440(8) -0.0018(6) -0.0033(6) 0.0030(6)
C5 0.0290(7) 0.0403(8) 0.0393(7) -0.0028(6) -0.0004(6) 0.0034(6)
C6 0.0490(9) 0.0422(8) 0.0395(8) -0.0020(7) 0.0000(7) 0.0047(6)
C7 0.0441(9) 0.0459(9) 0.0393(8) -0.0032(7) 0.0022(7) 0.0030(7)
C8 0.0333(7) 0.0414(8) 0.0410(8) -0.0030(6) -0.0009(6) 0.0005(6)
C9 0.0306(7) 0.0401(8) 0.0406(8) -0.0014(6) -0.0019(6) 0.0027(6)
C10 0.0257(7) 0.0400(8) 0.0403(7) -0.0023(6) -0.0015(6) 0.0024(6)
C11 0.0479(9) 0.0430(8) 0.0447(8) -0.0041(7) 0.0016(7) 0.0036(7)
C12 0.0573(11) 0.0406(9) 0.0503(9) -0.0003(8) -0.0017(8) 0.0057(7)
C13 0.0427(9) 0.0399(8) 0.0503(9) -0.0026(7) 0.0006(7) -0.0005(7)
C14 0.0312(7) 0.0430(8) 0.0453(8) -0.0029(6) -0.0012(6) -0.0011(7)
C15 0.0442(9) 0.0496(9) 0.0468(9) -0.0017(8) 0.0036(7) -0.0037(7)
C16 0.0473(10) 0.0504(10) 0.0554(10) 0.0020(8) 0.0021(8) -0.0095(8)
C17 0.0520(10) 0.0426(9) 0.0640(11) -0.0032(8) 0.0004(9) -0.0035(8)
C18 0.0457(10) 0.0514(10) 0.0603(10) -0.0123(8) 0.0032(8) -0.0049(8)
C19 0.0276(7) 0.0485(9) 0.0540(9) -0.0036(7) -0.0015(6) 0.0008(7)
C20 0.0228(7) 0.0429(8) 0.0520(9) 0.0011(6) 0.0035(6) -0.0040(7)
C21 0.0259(7) 0.0468(9) 0.0520(9) 0.0002(6) -0.0022(7) -0.0074(7)
C22 0.0306(7) 0.0435(8) 0.0525(9) -0.0025(6) -0.0035(7) -0.0026(7)
C23 0.0315(8) 0.0475(9) 0.0495(9) -0.0006(7) 0.0007(7) -0.0040(7)
C24 0.0576(11) 0.0597(11) 0.0535(10) 0.0057(9) -0.0030(9) 0.0061(8)
C25 0.0461(9) 0.0437(9) 0.0565(10) 0.0039(8) -0.0033(8) -0.0050(8)
C26 0.0638(11) 0.0467(9) 0.0524(10) -0.0017(8) -0.0087(9) 0.0007(8)
C27 0.111(2) 0.0780(16) 0.0599(13) 0.0130(15) -0.0044(14) -0.0092(11)
C28 0.0747(15) 0.0624(12) 0.0713(13) -0.0173(11) -0.0277(12) 0.0102(10)

loop_
_atom_type_symbol
_atom_type_description
_atom_type_scat_dispersion_real
_atom_type_scat_dispersion_imag
_atom_type_scat_source
C C 0.0181 0.0091 'International Tables Vol C Tables 4.2.6.8 and 6.1.1.4'
H H 0.0000 0.0000 'International Tables Vol C Tables 4.2.6.8 and 6.1.1.4'
N N 0.0311 0.0180 'International Tables Vol C Tables 4.2.6.8 and 6.1.1.4'
O O 0.0492 0.0322 'International Tables Vol C Tables 4.2.6.8 and 6.1.1.4'

loop_
_geom_angle_atom_site_label_1
_geom_angle_atom_site_label_2
_geom_angle_atom_site_label_3
_geom_angle
_geom_angle_publ_flag
C21 O3 C3 108.52(11) n
C23 O24 C24 116.25(15) n
C21 N20 C22 123.03(13) n
C21 N20 C20 111.65(13) n
C22 N20 C20 125.16(13) n
C2 C1 C10 114.20(13) n
C2 C1 H1A 108.7 n
C10 C1 H1A 108.7 n
C2 C1 H1B 108.7 n
C10 C1 H1B 108.7 n
H1A C1 H1B 107.6 n
C3 C2 C1 112.00(13) n
C3 C2 H2A 109.2 n
C1 C2 H2A 109.2 n
C3 C2 H2B 109.2 n
C1 C2 H2B 109.2 n
H2A C2 H2B 107.9 n
O3 C3 C2 107.47(12) n
O3 C3 C4 107.31(12) n
C2 C3 C4 110.99(13) n
O3 C3 C20 102.49(11) n
C2 C3 C20 115.57(13) n
C4 C3 C20 112.22(13) n
C3 C4 C5 111.77(12) n
C3 C4 H4A 109.3 n
C5 C4 H4A 109.3 n
C3 C4 H4B 109.3 n
C5 C4 H4B 109.3 n
H4A C4 H4B 107.9 n
C4 C5 C6 112.70(12) n
C4 C5 C10 112.72(13) n
C6 C5 C10 112.64(13) n
C4 C5 H5 106.0 n
C6 C5 H5 106.0 n
C10 C5 H5 106.0 n
C7 C6 C5 110.01(13) n
C7 C6 H6A 109.7 n
C5 C6 H6A 109.7 n
C7 C6 H6B 109.7 n
C5 C6 H6B 109.7 n
H6A C6 H6B 108.2 n
C6 C7 C8 112.79(14) n
C6 C7 H7A 109.0 n
C8 C7 H7A 109.0 n
C6 C7 H7B 109.0 n
C8 C7 H7B 109.0 n
H7A C7 H7B 107.8 n
C14 C8 C7 111.37(13) n
C14 C8 C9 108.50(13) n
C7 C8 C9 111.09(13) n
C14 C8 H8 108.6 n
C7 C8 H8 108.6 n
C9 C8 H8 108.6 n
C11 C9 C8 111.98(13) n
C11 C9 C10 114.46(13) n
C8 C9 C10 112.56(12) n
C11 C9 H9 105.7 n
C8 C9 H9 105.7 n
C10 C9 H9 105.7 n
C19 C10 C1 109.45(13) n
C19 C10 C5 112.06(13) n
C1 C10 C5 107.18(12) n
C19 C10 C9 111.30(13) n
C1 C10 C9 109.40(12) n
C5 C10 C9 107.32(12) n
C12 C11 C9 112.89(14) n
C12 C11 H11A 109.0 n
C9 C11 H11A 109.0 n
C12 C11 H11B 109.0 n
C9 C11 H11B 109.0 n
H11A C11 H11B 107.8 n
C13 C12 C11 110.49(15) n
C13 C12 H12A 109.6 n
C11 C12 H12A 109.6 n
C13 C12 H12B 109.6 n
C11 C12 H12B 109.6 n
H12A C12 H12B 108.1 n
C12 C13 C17 117.43(16) n
C12 C13 C14 108.76(14) n
C17 C13 C14 100.59(14) n
C12 C13 C18 111.41(15) n
C17 C13 C18 104.79(14) n
C14 C13 C18 113.55(15) n
C8 C14 C15 121.02(14) n
C8 C14 C13 113.21(13) n
C15 C14 C13 103.93(13) n
C8 C14 H14 105.9 n
C15 C14 H14 105.9 n
C13 C14 H14 105.9 n
C16 C15 C14 102.50(14) n
C16 C15 H15A 111.3 n
C14 C15 H15A 111.3 n
C16 C15 H15B 111.3 n
C14 C15 H15B 111.3 n
H15A C15 H15B 109.2 n
C17 C16 C15 105.65(14) n
C17 C16 H16A 110.6 n
C15 C16 H16A 110.6 n
C17 C16 H16B 110.6 n
C15 C16 H16B 110.6 n
H16A C16 H16B 108.7 n
O17 C17 C16 124.96(18) n
O17 C17 C13 126.41(18) n
C16 C17 C13 108.63(15) n
C13 C18 H18A 109.5 n
C13 C18 H18B 109.5 n
H18A C18 H18B 109.5 n
C13 C18 H18C 109.5 n
H18A C18 H18C 109.5 n
H18B C18 H18C 109.5 n
C10 C19 H19A 109.5 n
C10 C19 H19B 109.5 n
H19A C19 H19B 109.5 n
C10 C19 H19C 109.5 n
H19A C19 H19C 109.5 n
H19B C19 H19C 109.5 n
N20 C20 C3 100.96(12) n
N20 C20 H20A 111.6 n
C3 C20 H20A 111.6 n
N20 C20 H20B 111.6 n
C3 C20 H20B 111.6 n
H20A C20 H20B 109.4 n
O21 C21 O3 122.46(15) n
O21 C21 N20 127.47(16) n
O3 C21 N20 110.08(13) n
N20 C22 C23 110.76(13) n
N20 C22 C25 111.86(14) n
C23 C22 C25 111.56(14) n
N20 C22 H22 107.5 n
C23 C22 H22 107.5 n
C25 C22 H22 107.5 n
O23 C23 O24 123.69(16) n
O23 C23 C22 125.17(16) n
O24 C23 C22 111.12(14) n
O24 C24 H24A 109.5 n
O24 C24 H24B 109.5 n
H24A C24 H24B 109.5 n
O24 C24 H24C 109.5 n
H24A C24 H24C 109.5 n
H24B C24 H24C 109.5 n
C22 C25 C26 114.59(15) n
C22 C25 H25A 108.6 n
C26 C25 H25A 108.6 n
C22 C25 H25B 108.6 n
C26 C25 H25B 108.6 n
H25A C25 H25B 107.6 n
C27 C26 C25 109.43(18) n
C27 C26 C28 111.9(2) n
C25 C26 C28 111.28(18) n
C27 C26 H26 108.0 n
C25 C26 H26 108.0 n
C28 C26 H26 108.0 n
C26 C27 H27A 109.5 n
C26 C27 H27B 109.5 n
H27A C27 H27B 109.5 n
C26 C27 H27C 109.5 n
H27A C27 H27C 109.5 n
H27B C27 H27C 109.5 n
C26 C28 H28A 109.5 n
C26 C28 H28B 109.5 n
H28A C28 H28B 109.5 n
C26 C28 H28C 109.5 n
H28A C28 H28C 109.5 n
H28B C28 H28C 109.5 n

loop_
_geom_bond_atom_site_label_1
_geom_bond_atom_site_label_2
_geom_bond_distance
_geom_bond_publ_flag
O3 C21 1.347(2) n
O3 C3 1.4826(16) n
O17 C17 1.209(2) n
O21 C21 1.216(2) n
O23 C23 1.203(2) n
O24 C23 1.330(2) n
O24 C24 1.438(2) n
N20 C21 1.349(2) n
N20 C22 1.450(2) n
N20 C20 1.4579(19) n
C1 C2 1.532(2) n
C1 C10 1.543(2) n
C1 H1a 0.9900 n
C1 H1b 0.9900 n
C2 C3 1.514(2) n
C2 H2a 0.9900 n
C2 H2b 0.9900 n
C3 C4 1.520(2) n
C3 C20 1.532(2) n
C4 C5 1.525(2) n
C4 H4a 0.9900 n
C4 H4b 0.9900 n
C5 C6 1.528(2) n
C5 C10 1.549(2) n
C5 H5 1.0000 n
C6 C7 1.521(2) n
C6 H6a 0.9900 n
C6 H6b 0.9900 n
C7 C8 1.528(2) n
C7 H7a 0.9900 n
C7 H7b 0.9900 n
C8 C14 1.520(2) n
C8 C9 1.551(2) n
C8 H8 1.0000 n
C9 C11 1.540(2) n
C9 C10 1.556(2) n
C9 H9 1.0000 n
C10 C19 1.539(2) n
C11 C12 1.534(2) n
C11 H11a 0.9900 n
C11 H11b 0.9900 n
C12 C13 1.522(2) n
C12 H12a 0.9900 n
C12 H12b 0.9900 n
C13 C17 1.523(2) n
C13 C14 1.538(2) n
C13 C18 1.540(3) n
C14 C15 1.536(2) n
C14 H14 1.0000 n
C15 C16 1.534(3) n
C15 H15a 0.9900 n
C15 H15b 0.9900 n
C16 C17 1.520(3) n
C16 H16a 0.9900 n
C16 H16b 0.9900 n
C18 H18a 0.9800 n
C18 H18b 0.9800 n
C18 H18c 0.9800 n
C19 H19a 0.9800 n
C19 H19b 0.9800 n
C19 H19c 0.9800 n
C20 H20a 0.9900 n
C20 H20b 0.9900 n
C22 C23 1.515(2) n
C22 C25 1.527(2) n
C22 H22 1.0000 n
C24 H24a 0.9800 n
C24 H24b 0.9800 n
C24 H24c 0.9800 n
C25 C26 1.528(3) n
C25 H25a 0.9900 n
C25 H25b 0.9900 n
C26 C27 1.516(3) n
C26 C28 1.532(3) n
C26 H26 1.0000 n
C27 H27a 0.9800 n
C27 H27b 0.9800 n
C27 H27c 0.9800 n
C28 H28a 0.9800 n
C28 H28b 0.9800 n
C28 H28c 0.9800 n

loop_
_geom_torsion_atom_site_label_1
_geom_torsion_atom_site_label_2
_geom_torsion_atom_site_label_3
_geom_torsion_atom_site_label_4
_geom_torsion
_geom_torsion_publ_flag
C10 C1 C2 C3 -54.23(18) n
C21 O3 C3 C2 -145.87(13) n
C21 O3 C3 C4 94.70(14) n
C21 O3 C3 C20 -23.64(17) n
C1 C2 C3 O3 -64.49(16) n
C1 C2 C3 C4 52.57(17) n
C1 C2 C3 C20 -178.19(13) n
O3 C3 C4 C5 62.36(15) n
C2 C3 C4 C5 -54.80(16) n
C20 C3 C4 C5 174.20(12) n
C3 C4 C5 C6 -173.32(13) n
C3 C4 C5 C10 57.81(16) n
C4 C5 C6 C7 172.30(13) n
C10 C5 C6 C7 -58.79(18) n
C5 C6 C7 C8 54.96(19) n
C6 C7 C8 C14 -173.99(14) n
C6 C7 C8 C9 -52.93(19) n
C14 C8 C9 C11 -52.60(17) n
C7 C8 C9 C11 -175.34(14) n
C14 C8 C9 C10 176.77(12) n
C7 C8 C9 C10 54.03(17) n
C2 C1 C10 C19 -68.09(17) n
C2 C1 C10 C5 53.66(17) n
C2 C1 C10 C9 169.71(12) n
C4 C5 C10 C19 64.89(17) n
C6 C5 C10 C19 -64.01(18) n
C4 C5 C10 C1 -55.21(16) n
C6 C5 C10 C1 175.90(13) n
C4 C5 C10 C9 -172.63(12) n
C6 C5 C10 C9 58.47(16) n
C11 C9 C10 C19 -62.06(17) n
C8 C9 C10 C19 67.30(16) n
C11 C9 C10 C1 59.02(17) n
C8 C9 C10 C1 -171.62(12) n
C11 C9 C10 C5 174.99(13) n
C8 C9 C10 C5 -55.65(15) n
C8 C9 C11 C12 52.63(19) n
C10 C9 C11 C12 -177.72(13) n
C9 C11 C12 C13 -54.7(2) n
C11 C12 C13 C17 170.24(15) n
C11 C12 C13 C14 56.97(19) n
C11 C12 C13 C18 -68.93(19) n
C7 C8 C14 C15 -55.1(2) n
C9 C8 C14 C15 -177.63(13) n
C7 C8 C14 C13 -179.36(13) n
C9 C8 C14 C13 58.08(17) n
C12 C13 C14 C8 -61.12(18) n
C17 C13 C14 C8 174.92(14) n
C18 C13 C14 C8 63.54(18) n
C12 C13 C14 C15 165.72(14) n
C17 C13 C14 C15 41.77(16) n
C18 C13 C14 C15 -69.62(17) n
C8 C14 C15 C16 -169.60(14) n
C13 C14 C15 C16 -41.07(16) n
C14 C15 C16 C17 23.51(18) n
C15 C16 C17 O17 -177.7(2) n
C15 C16 C17 C13 2.4(2) n
C12 C13 C17 O17 35.3(3) n
C14 C13 C17 O17 153.1(2) n
C18 C13 C17 O17 -88.9(2) n
C12 C13 C17 C16 -144.80(17) n
C14 C13 C17 C16 -27.05(18) n
C18 C13 C17 C16 90.97(17) n
C21 N20 C20 C3 -17.20(17) n
C22 N20 C20 C3 158.28(15) n
O3 C3 C20 N20 23.38(15) n
C2 C3 C20 N20 139.93(13) n
C4 C3 C20 N20 -91.43(15) n
C3 O3 C21 O21 -166.44(17) n
C3 O3 C21 N20 13.80(18) n
C22 N20 C21 O21 7.6(3) n
C20 N20 C21 O21 -176.85(19) n
C22 N20 C21 O3 -172.70(14) n
C20 N20 C21 O3 2.90(19) n
C21 N20 C22 C23 105.04(17) n
C20 N20 C22 C23 -70.0(2) n
C21 N20 C22 C25 -129.83(17) n
C20 N20 C22 C25 55.2(2) n
C24 O24 C23 O23 2.3(3) n
C24 O24 C23 C22 -179.04(14) n
N20 C22 C23 O23 2.9(2) n
C25 C22 C23 O23 -122.44(19) n
N20 C22 C23 O24 -175.77(13) n
C25 C22 C23 O24 58.92(18) n
N20 C22 C25 C26 61.0(2) n
C23 C22 C25 C26 -174.31(15) n
C22 C25 C26 C27 -175.07(19) n
C22 C25 C26 C28 60.8(2) n

loop_
_cod_related_entry_id
_cod_related_entry_database
_cod_related_entry_code
1 ChemSpider 30654370
